data_2234961
loop_
_publ_author_name
'Kant, Rajni'
'Kapoor, Kamini'
'Narayana, B.'

_publ_section_title
;
 2-(2-Bromophenyl)acetic acid
;
_journal_coeditor_code CV5295
_journal_issue 6
_journal_name_full 'Acta Crystallographica Section E'
_journal_page_first o1704
_journal_paper_doi 10.1107/S1600536812020545
_journal_volume 68
_journal_year 2012
_chemical_formula_iupac 'C8 H7 Br O2'
_chemical_formula_moiety 'C8 H7 Br O2'
_chemical_formula_sum 'C8 H7 Br O2'
_chemical_formula_weight 215.05
_chemical_melting_point_gt 381
_chemical_melting_point_lt 377
_chemical_name_systematic
;
2-(2-Bromophenyl)acetic acid
;
_space_group_IT_number 14
_symmetry_cell_setting monoclinic
_symmetry_space_group_name_Hall '-P 2ybc'
_symmetry_space_group_name_H-M 'P 1 21/c 1'
_atom_sites_solution_hydrogens geom
_atom_sites_solution_primary direct
_atom_sites_solution_secondary difmap
_audit_creation_method SHELXL-97
_cell_angle_alpha 90.00
_cell_angle_beta 99.529(5)
_cell_angle_gamma 90.00
_cell_formula_units_Z 4
_cell_length_a 8.9732(5)
_cell_length_b 5.9114(3)
_cell_length_c 15.8489(7)
_cell_measurement_reflns_used 3025
_cell_measurement_temperature 293(2)
_cell_measurement_theta_max 29.1114
_cell_measurement_theta_min 3.4395
_cell_volume 829.09(7)
_computing_cell_refinement 'CrysAlis PRO CCD (Oxford Diffraction, 2010)'
_computing_data_collection 'CrysAlis PRO CCD (Oxford Diffraction, 2010)'
_computing_data_reduction 'CrysAlis PRO RED (Oxford Diffraction, 2010)'
_computing_molecular_graphics 'ORTEP-3 (Farrugia, 1997)'
_computing_publication_material 'PLATON (Spek, 2009)'
_computing_structure_refinement 'SHELXL97 (Sheldrick, 2008)'
_computing_structure_solution 'SHELXS97 (Sheldrick, 2008)'
_diffrn_ambient_temperature 293(2)
_diffrn_detector_area_resol_mean 16.1049
_diffrn_measured_fraction_theta_full 0.998
_diffrn_measured_fraction_theta_max 0.998
_diffrn_measurement_device_type 'Oxford Diffraction Xcalibur Sapphire3'
_diffrn_measurement_method 'omega scan'
_diffrn_radiation_monochromator graphite
_diffrn_radiation_source 'fine-focus sealed tube'
_diffrn_radiation_type MoK\a
_diffrn_radiation_wavelength 0.71073
_diffrn_reflns_av_R_equivalents 0.0425
_diffrn_reflns_av_sigmaI/netI 0.0321
_diffrn_reflns_limit_h_max 11
_diffrn_reflns_limit_h_min -11
_diffrn_reflns_limit_k_max 7
_diffrn_reflns_limit_k_min -7
_diffrn_reflns_limit_l_max 19
_diffrn_reflns_limit_l_min -19
_diffrn_reflns_number 8471
_diffrn_reflns_theta_full 26.00
_diffrn_reflns_theta_max 26.00
_diffrn_reflns_theta_min 3.68
_diffrn_standards_decay_% 0
_diffrn_standards_interval_count 0
_diffrn_standards_interval_time 0
_diffrn_standards_number 0
_exptl_absorpt_coefficient_mu 4.902
_exptl_absorpt_correction_T_max 1.00000
_exptl_absorpt_correction_T_min 0.37022
_exptl_absorpt_correction_type multi-scan
_exptl_absorpt_process_details '(CrysAlis PRO RED; Oxford Diffraction, 2010)'
_exptl_crystal_colour white
_exptl_crystal_density_diffrn 1.723
_exptl_crystal_density_method 'not measured'
_exptl_crystal_description prism
_exptl_crystal_F_000 424
_exptl_crystal_size_max 0.3
_exptl_crystal_size_mid 0.2
_exptl_crystal_size_min 0.2
_refine_diff_density_max 0.553
_refine_diff_density_min -0.692
_refine_ls_extinction_coef 0.071(3)
_refine_ls_extinction_expression Fc^*^=kFc[1+0.001xFc^2^\l^3^/sin(2\q)]^-1/4^
_refine_ls_extinction_method 'SHELXL97 (Sheldrick, 2008)'
_refine_ls_goodness_of_fit_ref 1.065
_refine_ls_hydrogen_treatment mixed
_refine_ls_matrix_type full
_refine_ls_number_parameters 105
_refine_ls_number_reflns 1628
_refine_ls_number_restraints 0
_refine_ls_restrained_S_all 1.065
_refine_ls_R_factor_all 0.0583
_refine_ls_R_factor_gt 0.0415
_refine_ls_shift/su_max 0.001
_refine_ls_shift/su_mean 0.000
_refine_ls_structure_factor_coef Fsqd
_refine_ls_weighting_details 'calc w=1/[\s^2^(Fo^2^)+(0.0324P)^2^+1.0550P] where P=(Fo^2^+2Fc^2^)/3'
_refine_ls_weighting_scheme calc
_refine_ls_wR_factor_gt 0.0882
_refine_ls_wR_factor_ref 0.0962
_reflns_number_gt 1248
_reflns_number_total 1628
_reflns_threshold_expression I>2sigma(I)
_cod_data_source_file cv5295.cif
_cod_data_source_block I
_cod_original_sg_symbol_H-M 'P 21/c'
_cod_database_code 2234961
_cod_database_fobs_code 2234961

loop_
_symmetry_equiv_pos_as_xyz
'x, y, z'
'-x, y+1/2, -z+1/2'
'-x, -y, -z'
'x, -y-1/2, z-1/2'

loop_
_atom_site_type_symbol
_atom_site_label
_atom_site_fract_x
_atom_site_fract_y
_atom_site_fract_z
_atom_site_U_iso_or_equiv
_atom_site_adp_type
_atom_site_calc_flag
_atom_site_refinement_flags
_atom_site_occupancy
_atom_site_symmetry_multiplicity
Br Br1 0.42140(6) 0.23223(8) 0.92648(3) 0.0681(3) Uani d . 1 1
C C1 0.2498(4) 0.4863(6) 0.7908(2) 0.0427(9) Uani d . 1 1
C C2 0.3352(4) 0.2936(6) 0.8109(2) 0.0395(8) Uani d . 1 1
C C3 0.3640(4) 0.1404(7) 0.7497(3) 0.0498(10) Uani d . 1 1
H H3 0.4208 0.0110 0.7654 0.060 Uiso calc R 1 1
C C4 0.3078(6) 0.1819(8) 0.6660(3) 0.0627(12) Uani d . 1 1
H H4 0.3275 0.0813 0.6241 0.075 Uiso calc R 1 1
C C5 0.2223(6) 0.3715(9) 0.6430(3) 0.0689(13) Uani d . 1 1
H H5 0.1839 0.3990 0.5857 0.083 Uiso calc R 1 1
C C6 0.1935(5) 0.5208(7) 0.7051(3) 0.0599(12) Uani d . 1 1
H H6 0.1347 0.6480 0.6890 0.072 Uiso calc R 1 1
C C7 0.2239(5) 0.6574(7) 0.8568(3) 0.0570(11) Uani d . 1 1
H H7A 0.3211 0.7023 0.8887 0.068 Uiso calc R 1 1
H H7B 0.1779 0.7906 0.8276 0.068 Uiso calc R 1 1
O O8 0.1337(4) 0.7126(6) 0.9850(2) 0.0710(10) Uani d . 1 1
C C8 0.1266(4) 0.5795(7) 0.9188(3) 0.0520(10) Uani d . 1 1
O O9 0.0457(3) 0.4130(5) 0.9081(2) 0.0650(9) Uani d . 1 1
H H8 0.072(7) 0.678(10) 1.020(5) 0.11(2) Uiso d . 1 1

loop_
_atom_site_aniso_label
_atom_site_aniso_U_11
_atom_site_aniso_U_22
_atom_site_aniso_U_33
_atom_site_aniso_U_12
_atom_site_aniso_U_13
_atom_site_aniso_U_23
Br1 0.0835(4) 0.0712(4) 0.0440(3) -0.0020(2) -0.0059(2) 0.0091(2)
C1 0.049(2) 0.0354(19) 0.047(2) -0.0069(16) 0.0158(18) 0.0034(16)
C2 0.045(2) 0.041(2) 0.0330(19) -0.0082(16) 0.0085(16) 0.0050(15)
C3 0.058(2) 0.043(2) 0.052(3) -0.0005(18) 0.021(2) 0.0007(19)
C4 0.085(3) 0.059(3) 0.049(3) -0.015(2) 0.026(2) -0.014(2)
C5 0.088(3) 0.079(3) 0.038(3) -0.007(3) 0.004(2) 0.007(2)
C6 0.070(3) 0.053(2) 0.055(3) 0.007(2) 0.006(2) 0.016(2)
C7 0.070(3) 0.040(2) 0.067(3) -0.005(2) 0.029(2) -0.004(2)
O8 0.080(2) 0.069(2) 0.071(2) -0.0264(17) 0.0341(19) -0.0325(17)
C8 0.053(2) 0.048(2) 0.058(3) -0.0015(19) 0.019(2) -0.010(2)
O9 0.0697(19) 0.0631(19) 0.069(2) -0.0253(16) 0.0323(16) -0.0258(16)

loop_
_atom_type_symbol
_atom_type_description
_atom_type_scat_dispersion_real
_atom_type_scat_dispersion_imag
_atom_type_scat_source
C C 0.0033 0.0016 'International Tables Vol C Tables 4.2.6.8 and 6.1.1.4'
H H 0.0000 0.0000 'International Tables Vol C Tables 4.2.6.8 and 6.1.1.4'
O O 0.0106 0.0060 'International Tables Vol C Tables 4.2.6.8 and 6.1.1.4'
Br Br -0.2901 2.4595 'International Tables Vol C Tables 4.2.6.8 and 6.1.1.4'

loop_
_geom_angle_atom_site_label_1
_geom_angle_atom_site_label_2
_geom_angle_atom_site_label_3
_geom_angle
C2 C1 C6 116.6(4)
C2 C1 C7 122.6(4)
C6 C1 C7 120.8(4)
C1 C2 C3 122.6(4)
C1 C2 Br1 120.1(3)
C3 C2 Br1 117.2(3)
C4 C3 C2 118.9(4)
C4 C3 H3 120.5
C2 C3 H3 120.5
C3 C4 C5 120.4(4)
C3 C4 H4 119.8
C5 C4 H4 119.8
C4 C5 C6 119.7(4)
C4 C5 H5 120.2
C6 C5 H5 120.2
C5 C6 C1 121.7(4)
C5 C6 H6 119.1
C1 C6 H6 119.1
C8 C7 C1 115.2(3)
C8 C7 H7A 108.5
C1 C7 H7A 108.5
C8 C7 H7B 108.5
C1 C7 H7B 108.5
H7A C7 H7B 107.5
C8 O8 H8 115(4)
O9 C8 O8 123.3(4)
O9 C8 C7 123.9(4)
O8 C8 C7 112.8(4)

loop_
_geom_bond_atom_site_label_1
_geom_bond_atom_site_label_2
_geom_bond_distance
Br1 C2 1.901(4)
C1 C2 1.380(5)
C1 C6 1.383(5)
C1 C7 1.502(5)
C2 C3 1.383(5)
C3 C4 1.361(6)
C3 H3 0.9300
C4 C5 1.373(7)
C4 H4 0.9300
C5 C6 1.378(6)
C5 H5 0.9300
C6 H6 0.9300
C7 C8 1.491(6)
C7 H7A 0.9700
C7 H7B 0.9700
O8 C8 1.304(5)
O8 H8 0.87(7)
C8 O9 1.218(5)

loop_
_geom_hbond_atom_site_label_D
_geom_hbond_atom_site_label_H
_geom_hbond_atom_site_label_A
_geom_hbond_site_symmetry_A
_geom_hbond_distance_DH
_geom_hbond_distance_HA
_geom_hbond_distance_DA
_geom_hbond_angle_DHA
_geom_hbond_publ_flag
O8 H8 O9 3_567 0.87(7) 1.76(7) 2.630(4) 175(3) y
C6 H6 O9 2_556 0.93 2.57 3.453(5) 158 y

loop_
_geom_torsion_atom_site_label_1
_geom_torsion_atom_site_label_2
_geom_torsion_atom_site_label_3
_geom_torsion_atom_site_label_4
_geom_torsion
C6 C1 C2 C3 -0.2(5)
C7 C1 C2 C3 -177.4(3)
C6 C1 C2 Br1 178.8(3)
C7 C1 C2 Br1 1.5(5)
C1 C2 C3 C4 0.9(6)
Br1 C2 C3 C4 -178.1(3)
C2 C3 C4 C5 -0.9(6)
C3 C4 C5 C6 0.2(7)
C4 C5 C6 C1 0.6(7)
C2 C1 C6 C5 -0.6(6)
C7 C1 C6 C5 176.8(4)
C2 C1 C7 C8 -68.9(5)
C6 C1 C7 C8 114.0(4)
C1 C7 C8 O9 -15.8(6)
C1 C7 C8 O8 166.1(4)

loop_
_cod_related_entry_id
_cod_related_entry_database
_cod_related_entry_code
1 ChemSpider 79171
